data_4345023
loop_
_publ_author_name
'Aranda, Miguel A. G.'
'Attfield, J. Paul'
'Bruque, Sebastian'
'Martinez-Lara, Maria'

_publ_section_title
;
 Order and disorder of vanadyl chains: crystal structures of Vanadyl
 difydrogen arsenate (VO(H2AsO4)2) and the lithium derivative Li4VO(AsO4)2
;
_journal_name_full 'Inorganic Chemistry'
_journal_page_first 1045
_journal_page_last 1049
_journal_paper_doi 10.1021/ic00032a023
_journal_volume 31
_journal_year 1992
_chemical_formula_sum 'As2 H4 O9 V'
_chemical_formula_weight 348.811
_space_group_IT_number 140
_symmetry_cell_setting tetragonal
_symmetry_Int_Tables_number 140
_symmetry_space_group_name_Hall '-I 4 2c'
_symmetry_space_group_name_H-M 'I 4/m c m'
_cell_angle_alpha 90.
_cell_angle_beta 90.
_cell_angle_gamma 90.
_cell_formula_units_Z 4
_cell_length_a 9.1305(1)
_cell_length_b 9.1305(1)
_cell_length_c 8.1318(2)
_cell_volume 677.92(2)
_diffrn_ambient_temperature 292
_diffrn_radiation_probe x-ray
_diffrn_radiation_type CuK\a
_diffrn_radiation_wavelength 1.54184
_exptl_absorpt_coefficient_mu 23.496
_exptl_crystal_density_diffrn 3.457
_exptl_crystal_F_000 676
_pd_proc_ls_prof_R_factor 0.071
_pd_proc_ls_prof_wR_factor 0.0101
_refine_ls_number_parameters 26
_refine_ls_number_reflns 345
_refine_ls_R_Fsqd_factor 0.055
_cod_data_source_file Inorg.-Chem-1992-31-1045-1049-1.cif
_cod_data_source_block VO(H2AsO4)2
_cod_original_formula_sum 'H4 As2 O9 V'
_cod_database_code 4345023

loop_
_symmetry_equiv_pos_site_id
_symmetry_equiv_pos_as_xyz
1 x,y,z
2 -y,x,z
3 -x,-y,z
4 y,-x,z
5 x,-y,1/2-z
6 y,x,1/2-z
7 -x,y,1/2-z
8 -y,-x,1/2-z
9 -x,-y,-z
10 y,-x,-z
11 x,y,-z
12 -y,x,-z
13 -x,y,1/2+z
14 -y,-x,1/2+z
15 x,-y,1/2+z
16 y,x,1/2+z
17 1/2+x,1/2+y,1/2+z
18 1/2-y,1/2+x,1/2+z
19 1/2-x,1/2-y,1/2+z
20 1/2+y,1/2-x,1/2+z
21 1/2+x,1/2-y,-z
22 1/2+y,1/2+x,-z
23 1/2-x,1/2+y,-z
24 1/2-y,1/2-x,-z
25 1/2-x,1/2-y,1/2-z
26 1/2+y,1/2-x,1/2-z
27 1/2+x,1/2+y,1/2-z
28 1/2-y,1/2+x,1/2-z
29 1/2-x,1/2+y,z
30 1/2-y,1/2-x,z
31 1/2+x,1/2-y,z
32 1/2+y,1/2+x,z

loop_
_atom_site_label
_atom_site_type_symbol
_atom_site_thermal_displace_type
_atom_site_fract_x
_atom_site_fract_y
_atom_site_fract_z
_atom_site_occupancy
_atom_site_U_iso_or_equiv
_atom_site_calc_flag
_atom_site_refinement_flags
_atom_site_disorder_assembly
_atom_site_disorder_group
As As Uiso -0.28410(10) -0.21590(10) 0.00000 1.000 0.0093(4) . . . .
V V Uiso 0.00000 0.00000 -0.0521(4) 0.500 0.0051(13) . . . .
O1 O Uiso -0.1044(5) -0.1838(5) 0.00000 1.000 0.0203(13) . . . .
O2 O Uiso 0.6371(4) -0.1371(4) -0.1662(6) 1.000 0.0190(13) . . . .
O3 O Uiso 0.00000 0.00000 0.75000 1.000 0.015(4) . . . .
H H Uiso -0.103(3) -0.387(3) 0.234(6) 1.000 0.0507 . . . .

loop_
_geom_angle_atom_site_label_1
_geom_angle_atom_site_label_2
_geom_angle_atom_site_label_3
_geom_angle
_geom_angle_site_symmetry_1
_geom_angle_site_symmetry_2
_geom_angle_site_symmetry_3
_geom_angle_publ_flag
O1 As O2 110.11(16) . . 1_455 yes
O1 As O2 110.11(16) . . 11_455 yes
O2 As O2 106.1(2) 1_455 . 11_455 yes
O1 V O3 102.38(10) . . 1_554 yes
O1 V O1 87.37(19) . . 2_555 yes
O1 V O1 155.24(19) . . 3_555 yes
O1 V O1 87.37(19) . . 4_555 yes
V V O1 77.62(10) 9_555 . . yes
O1 V O3 102.38(10) 2_555 . 1_554 yes
O1 V O3 102.38(10) 3_555 . 1_554 yes
O1 V O3 102.38(10) 4_555 . 1_554 yes
V V O3 180.00 9_555 . 1_554 yes
O1 V O1 87.37(19) 2_555 . 3_555 yes
O1 V O1 155.24(19) 2_555 . 4_555 yes
V V O1 77.62(10) 9_555 . 2_555 yes
O1 V O1 87.37(19) 3_555 . 4_555 yes
V V O1 77.62(10) 9_555 . 3_555 yes
V V O1 77.62(10) 9_555 . 4_555 yes
As O1 V 128.6(3) . . . yes
As O1 V 128.6(3) . . 9_555 yes
V O1 V 24.76(14) . . 9_555 yes
V O3 V 180.00 1_556 . 5_555 yes
As O2 H 167(2) 1_655 . 16_654 no
As O2 H 167(2) 1_655 . 19_544 no
H O2 H 8(2) 16_654 . 19_544 no

loop_
_geom_bond_atom_site_label_1
_geom_bond_atom_site_label_2
_geom_bond_distance
_geom_bond_site_symmetry_1
_geom_bond_site_symmetry_2
_geom_bond_publ_flag
As O1 1.667(5) . . yes
As O2 1.692(5) . 1_455 yes
As O2 1.692(5) . 11_455 yes
V O1 1.976(5) . . yes
V O3 1.609(3) . 1_554 yes
V O1 1.976(5) . 2_555 yes
V O1 1.976(5) . 3_555 yes
V O1 1.976(5) . 4_555 yes
V V 0.847(5) . 9_555 yes
O2 H 0.90(5) . 16_654 no
O2 H 0.90(5) . 19_544 no

loop_
_geom_hbond_atom_site_label_D
_geom_hbond_atom_site_label_H
_geom_hbond_atom_site_label_A
_geom_hbond_distance_DH
_geom_hbond_distance_HA
_geom_hbond_distance_DA
_geom_hbond_angle_DHA
_geom_hbond_site_symmetry_A
_geom_hbond_publ_flag
O2_x H O2 0.90(5) 2.37(3) 2.851(6) 114(2) 10_555 yes
